data_4135556
loop_
_publ_author_name
'Zheng, Yin'
'Qin, Tianzhu'
'Zi, Weiwei'

_publ_section_title
;
 Enantioselective Inverse Electron Demand (3 + 2) Cycloaddition of
 Palladium-Oxyallyl Enabled by a Hydrogen-Bond-Donating Ligand.
;
_journal_issue 2
_journal_name_full 'Journal of the American Chemical Society'
_journal_page_first 1038
_journal_page_last 1045
_journal_paper_doi 10.1021/jacs.0c11504
_journal_volume 143
_journal_year 2021
_chemical_absolute_configuration rm
_chemical_formula_moiety 'C19 H16 F N O3'
_chemical_formula_sum 'C19 H16 F N O3'
_chemical_formula_weight 325.33
_space_group_crystal_system monoclinic
_space_group_IT_number 4
_space_group_name_Hall 'P 2yb'
_space_group_name_H-M_alt 'P 1 21 1'
_atom_sites_solution_hydrogens geom
_atom_sites_solution_primary dual
_audit_creation_date 2019-12-11
_audit_creation_method
;
Olex2 1.3
(compiled 2019.09.11 svn.r3662 for OlexSys, GUI svn.r5935)
;
_cell_angle_alpha 90
_cell_angle_beta 105.9668(7)
_cell_angle_gamma 90
_cell_formula_units_Z 2
_cell_length_a 10.38073(7)
_cell_length_b 6.43018(5)
_cell_length_c 12.80016(10)
_cell_measurement_reflns_used 8437
_cell_measurement_temperature 291.15
_cell_measurement_theta_max 78.7040
_cell_measurement_theta_min 3.6000
_cell_volume 821.448(11)
_computing_cell_refinement 'CrysAlisPro 1.171.39.46 (Rigaku OD, 2018)'
_computing_data_collection 'CrysAlisPro 1.171.39.46 (Rigaku OD, 2018)'
_computing_data_reduction 'CrysAlisPro 1.171.39.46 (Rigaku OD, 2018)'
_computing_molecular_graphics 'Olex2 1.3 (Dolomanov et al., 2009)'
_computing_publication_material 'Olex2 1.3 (Dolomanov et al., 2009)'
_computing_structure_refinement 'ShelXL 2018/3 (Sheldrick, 2015)'
_computing_structure_solution 'SHELXT 2018/2 (Sheldrick, 2018)'
_diffrn_ambient_temperature 291.15
_diffrn_detector PILT
_diffrn_measured_fraction_theta_full 1.000
_diffrn_measured_fraction_theta_max 0.985
_diffrn_measurement_details
;
List of Runs (angles in degrees, time in seconds):

  # Type    Start    End  Width  t~exp~   \w     \q     \k     \f   Frames
--------------------------------------------------------------------------
  1  \w   -140.00 -17.00   0.50    0.50    --  -50.10 -72.00  90.00  246
  2  \w    -80.00  39.00   0.50    0.50    --  -50.10  57.00 -90.00  238
  3  \w    -80.00  39.00   0.50    0.50    --  -50.10  57.00  90.00  238
  4  \w   -143.00 -21.00   0.50    2.00    -- -110.00  72.00-120.00  244
  5  \w   -143.00 -21.00   0.50    2.00    -- -110.00  72.00  60.00  244
  6  \w   -141.00 -21.00   0.50    2.00    -- -110.00  38.00 -90.00  240
  7  \w   -143.00 -21.00   0.50    2.00    -- -110.00  72.00-150.00  244
  8  \w   -199.00 -81.00   0.50    2.00    -- -110.00 -57.00 -90.00  236
  9  \w   -199.00 -81.00   0.50    2.00    -- -110.00 -57.00 120.00  236
 10  \w   -141.00 -21.00   0.50    2.00    -- -110.00  38.00 -60.00  240
 11  \w   -199.00 -79.00   0.50    2.00    -- -110.00 -38.00   0.00  240
 12  \w    -26.00  94.00   0.50    0.50    --    5.00  38.00-150.00  240
 13  \w    -24.00  94.00   0.50    0.50    --    5.00  57.00   0.00  236
 14  \w   -140.00 -17.00   0.50    0.50    --  -50.10 -72.00 -30.00  246
 15  \w   -199.00-155.00   0.50    2.00    -- -110.00 -19.00  90.00   88
 16  \w   -199.00 -59.00   0.50    2.00    -- -110.00 -19.00 -90.00  280
 17  \w   -199.00 -79.00   0.50    2.00    -- -110.00 -38.00-180.00  240
;
_diffrn_measurement_device 'four-circle diffractometer'
_diffrn_measurement_device_type 'XtaLAB AFC12 (RCD3): Kappa single'
_diffrn_measurement_method '\w scans'
_diffrn_orient_matrix_type 'CrysAlisPro convention (1999,Acta A55,543-557)'
_diffrn_orient_matrix_UB_11 0.0251564000
_diffrn_orient_matrix_UB_12 0.2173443000
_diffrn_orient_matrix_UB_13 -0.0410888000
_diffrn_orient_matrix_UB_21 -0.1504318000
_diffrn_orient_matrix_UB_22 0.0208656000
_diffrn_orient_matrix_UB_23 -0.0583413000
_diffrn_orient_matrix_UB_31 -0.0235374000
_diffrn_orient_matrix_UB_32 0.0987617000
_diffrn_orient_matrix_UB_33 0.1028681000
_diffrn_radiation_monochromator mirror
_diffrn_radiation_probe x-ray
_diffrn_radiation_type 'Cu K\a'
_diffrn_radiation_wavelength 1.54184
_diffrn_reflns_av_R_equivalents 0.0206
_diffrn_reflns_av_unetI/netI 0.0177
_diffrn_reflns_Laue_measured_fraction_full 1.000
_diffrn_reflns_Laue_measured_fraction_max 0.985
_diffrn_reflns_limit_h_max 13
_diffrn_reflns_limit_h_min -12
_diffrn_reflns_limit_k_max 7
_diffrn_reflns_limit_k_min -8
_diffrn_reflns_limit_l_max 16
_diffrn_reflns_limit_l_min -14
_diffrn_reflns_number 10938
_diffrn_reflns_point_group_measured_fraction_full 0.971
_diffrn_reflns_point_group_measured_fraction_max 0.934
_diffrn_reflns_theta_full 67.684
_diffrn_reflns_theta_max 79.211
_diffrn_reflns_theta_min 3.592
_diffrn_source 'Rotating-anode X-ray tube'
_diffrn_source_type 'Rigaku (Cu) X-ray Source'
_exptl_absorpt_coefficient_mu 0.804
_exptl_absorpt_correction_T_max 1.00000
_exptl_absorpt_correction_T_min 0.05790
_exptl_absorpt_correction_type multi-scan
_exptl_absorpt_process_details
;
CrysAlisPro 1.171.39.46 (Rigaku Oxford Diffraction, 2018)
Empirical absorption correction using spherical harmonics,
 implemented in SCALE3 ABSPACK scaling algorithm.
;
_exptl_crystal_colour colourless
_exptl_crystal_colour_primary colourless
_exptl_crystal_density_diffrn 1.315
_exptl_crystal_description block
_exptl_crystal_F_000 340
_exptl_crystal_size_max 0.2
_exptl_crystal_size_mid 0.18
_exptl_crystal_size_min 0.14
_refine_diff_density_max 0.212
_refine_diff_density_min -0.127
_refine_diff_density_rms 0.028
_refine_ls_abs_structure_details
;
 Flack x determined using 1323 quotients [(I+)-(I-)]/[(I+)+(I-)]
 (Parsons, Flack and Wagner, Acta Cryst. B69 (2013) 249-259).
;
_refine_ls_abs_structure_Flack -0.01(6)
_refine_ls_extinction_coef 0.0044(13)
_refine_ls_extinction_expression Fc^*^=kFc[1+0.001xFc^2^\l^3^/sin(2\q)]^-1/4^
_refine_ls_extinction_method 'SHELXL-2018/3 (Sheldrick 2018)'
_refine_ls_goodness_of_fit_ref 1.044
_refine_ls_hydrogen_treatment constr
_refine_ls_matrix_type full
_refine_ls_number_parameters 218
_refine_ls_number_reflns 3331
_refine_ls_number_restraints 1
_refine_ls_restrained_S_all 1.044
_refine_ls_R_factor_all 0.0358
_refine_ls_R_factor_gt 0.0351
_refine_ls_shift/su_max 0.000
_refine_ls_shift/su_mean 0.000
_refine_ls_structure_factor_coef Fsqd
_refine_ls_weighting_details 'w=1/[\s^2^(Fo^2^)+(0.0562P)^2^+0.0958P] where P=(Fo^2^+2Fc^2^)/3'
_refine_ls_weighting_scheme calc
_refine_ls_wR_factor_gt 0.0995
_refine_ls_wR_factor_ref 0.1003
_reflns_Friedel_coverage 0.739
_reflns_Friedel_fraction_full 0.936
_reflns_Friedel_fraction_max 0.873
_reflns_number_gt 3241
_reflns_number_total 3331
_reflns_threshold_expression 'I > 2\s(I)'
_cod_data_source_file ja0c11504_si_002.cif
_cod_data_source_block p20191211b
_cod_database_code 4135556
_shelx_shelxl_version_number 2018/3
_chemical_oxdiff_formula C19H16NO3F
_shelx_space_group_comment
;
The symmetry employed for this shelxl refinement is uniquely defined
by the following loop, which should always be used as a source of
symmetry information in preference to the above space-group names.
They are only intended as comments.
;
_reflns_odcompleteness_completeness 100.00
_reflns_odcompleteness_iscentric 1
_reflns_odcompleteness_theta 74.33
_olex2_refinement_description
;
1. Fixed Uiso
 At 1.2 times of:
  All C(H) groups, All C(H,H) groups
2.a Ternary CH refined with riding coordinates:
 C3(H3), C4(H4)
2.b Secondary CH2 refined with riding coordinates:
 C5(H5A,H5B)
2.c Aromatic/amide H refined with riding coordinates:
 C6(H6), C9(H9), C10(H10), C11(H11), C12(H12), C13(H13), C16(H16), C17(H17),
 C18(H18), C19(H19)
2.d X=CH2 refined with riding coordinates:
 C7(H7A,H7B)
;
_olex2_submission_special_instructions 'No special instructions were received'
_oxdiff_exptl_absorpt_empirical_details
;
Empirical correction (ABSPACK) includes:
- Absorption correction using spherical harmonics
- Frame scaling
;
_oxdiff_exptl_absorpt_empirical_full_max 14.521
_oxdiff_exptl_absorpt_empirical_full_min 0.682

loop_
_space_group_symop_operation_xyz
'x, y, z'
'-x, y+1/2, -z'

loop_
_atom_site_label
_atom_site_type_symbol
_atom_site_fract_x
_atom_site_fract_y
_atom_site_fract_z
_atom_site_U_iso_or_equiv
_atom_site_adp_type
_atom_site_occupancy
_atom_site_site_symmetry_order
_atom_site_calc_flag
_atom_site_refinement_flags_posn
_atom_site_refinement_flags_adp
_atom_site_refinement_flags_occupancy
_atom_site_disorder_assembly
_atom_site_disorder_group
F1 F 0.40115(19) 0.8774(3) 0.47596(14) 0.0805(5) Uani 1 1 d . . . . .
O1 O 0.2515(2) 0.1226(3) 0.15530(18) 0.0736(5) Uani 1 1 d . . . . .
O2 O 0.03330(17) 0.4583(3) 0.22260(15) 0.0691(5) Uani 1 1 d . . . . .
O3 O 0.0334(2) 0.7913(4) 0.2431(2) 0.0844(6) Uani 1 1 d . . . . .
N1 N 0.08891(17) 0.6270(3) 0.23605(14) 0.0510(4) Uani 1 1 d . . . . .
C1 C 0.2711(2) 0.2797(3) 0.20778(18) 0.0493(5) Uani 1 1 d . . . . .
C2 C 0.27229(17) 0.4996(3) 0.16175(15) 0.0404(4) Uani 1 1 d . . . . .
C3 C 0.23751(17) 0.6319(3) 0.25020(14) 0.0395(4) Uani 1 1 d . . . . .
H3 H 0.269796 0.774971 0.249376 0.047 Uiso 1 1 calc R U . . .
C4 C 0.30856(19) 0.5209(3) 0.35826(16) 0.0446(4) Uani 1 1 d . . . . .
H4 H 0.403298 0.560368 0.375746 0.054 Uiso 1 1 calc R U . . .
C5 C 0.3014(3) 0.2899(4) 0.3297(2) 0.0590(5) Uani 1 1 d . . . . .
H5A H 0.386076 0.222141 0.363770 0.071 Uiso 1 1 calc R U . . .
H5B H 0.231335 0.222164 0.354041 0.071 Uiso 1 1 calc R U . . .
C6 C 0.1799(2) 0.5167(4) 0.04853(17) 0.0528(5) Uani 1 1 d . . . . .
H6 H 0.161214 0.394313 0.008516 0.063 Uiso 1 1 calc R U . . .
C7 C 0.1241(3) 0.6838(5) 0.0015(2) 0.0660(6) Uani 1 1 d . . . . .
H7A H 0.139630 0.810196 0.038080 0.079 Uiso 1 1 calc R U . . .
H7B H 0.068323 0.677903 -0.069089 0.079 Uiso 1 1 calc R U . . .
C8 C 0.41848(18) 0.5413(3) 0.15848(16) 0.0453(4) Uani 1 1 d . . . . .
C9 C 0.4842(2) 0.3909(5) 0.1152(2) 0.0662(7) Uani 1 1 d . . . . .
H9 H 0.441717 0.265171 0.091810 0.079 Uiso 1 1 calc R U . . .
C10 C 0.6117(3) 0.4250(7) 0.1064(2) 0.0835(10) Uani 1 1 d . . . . .
H10 H 0.654326 0.322061 0.077106 0.100 Uiso 1 1 calc R U . . .
C11 C 0.6759(3) 0.6072(7) 0.1399(2) 0.0850(11) Uani 1 1 d . . . . .
H11 H 0.762175 0.628989 0.133859 0.102 Uiso 1 1 calc R U . . .
C12 C 0.6130(3) 0.7582(5) 0.1824(3) 0.0814(9) Uani 1 1 d . . . . .
H12 H 0.656936 0.883051 0.205314 0.098 Uiso 1 1 calc R U . . .
C13 C 0.4832(2) 0.7276(4) 0.1921(2) 0.0634(6) Uani 1 1 d . . . . .
H13 H 0.440925 0.831676 0.220927 0.076 Uiso 1 1 calc R U . . .
C14 C 0.2592(2) 0.5857(4) 0.45416(17) 0.0516(5) Uani 1 1 d . . . . .
C15 C 0.3073(3) 0.7668(5) 0.50945(19) 0.0618(6) Uani 1 1 d . . . . .
C16 C 0.2679(4) 0.8397(6) 0.5967(2) 0.0882(10) Uani 1 1 d . . . . .
H16 H 0.303756 0.961642 0.631955 0.106 Uiso 1 1 calc R U . . .
C17 C 0.1742(4) 0.7279(8) 0.6304(3) 0.0978(13) Uani 1 1 d . . . . .
H17 H 0.145175 0.774961 0.688745 0.117 Uiso 1 1 calc R U . . .
C18 C 0.1231(3) 0.5472(8) 0.5786(3) 0.0997(13) Uani 1 1 d . . . . .
H18 H 0.060268 0.471478 0.602409 0.120 Uiso 1 1 calc R U . . .
C19 C 0.1648(3) 0.4771(6) 0.4908(2) 0.0748(8) Uani 1 1 d . . . . .
H19 H 0.128813 0.354957 0.455831 0.090 Uiso 1 1 calc R U . . .

loop_
_atom_site_aniso_label
_atom_site_aniso_U_11
_atom_site_aniso_U_22
_atom_site_aniso_U_33
_atom_site_aniso_U_23
_atom_site_aniso_U_13
_atom_site_aniso_U_12
F1 0.0972(11) 0.0675(9) 0.0728(10) -0.0113(8) 0.0167(8) -0.0188(9)
O1 0.0964(13) 0.0443(8) 0.0855(13) -0.0154(9) 0.0341(10) -0.0055(9)
O2 0.0492(9) 0.0909(14) 0.0710(11) -0.0081(10) 0.0232(8) -0.0200(9)
O3 0.0668(11) 0.0918(15) 0.1030(15) -0.0009(13) 0.0376(10) 0.0324(11)
N1 0.0421(8) 0.0687(11) 0.0456(9) 0.0013(8) 0.0176(7) 0.0073(9)
C1 0.0517(10) 0.0408(10) 0.0593(12) -0.0035(9) 0.0218(9) -0.0015(8)
C2 0.0372(8) 0.0426(10) 0.0434(9) -0.0020(8) 0.0145(7) 0.0006(7)
C3 0.0362(8) 0.0401(8) 0.0438(9) -0.0009(7) 0.0139(7) -0.0005(7)
C4 0.0436(9) 0.0468(10) 0.0435(9) 0.0021(8) 0.0122(7) 0.0008(8)
C5 0.0729(14) 0.0455(11) 0.0612(13) 0.0094(10) 0.0230(11) 0.0046(10)
C6 0.0451(10) 0.0680(13) 0.0456(10) -0.0044(10) 0.0130(8) -0.0007(10)
C7 0.0626(14) 0.0749(16) 0.0578(13) 0.0029(12) 0.0121(11) 0.0042(12)
C8 0.0368(8) 0.0585(11) 0.0420(9) 0.0058(9) 0.0132(7) 0.0034(8)
C9 0.0532(12) 0.0935(18) 0.0573(13) -0.0105(13) 0.0242(10) 0.0090(13)
C10 0.0562(14) 0.136(3) 0.0679(16) 0.0045(18) 0.0333(12) 0.0238(18)
C11 0.0408(11) 0.146(3) 0.0739(17) 0.042(2) 0.0258(11) 0.0109(17)
C12 0.0516(13) 0.091(2) 0.100(2) 0.0279(18) 0.0185(13) -0.0184(14)
C13 0.0474(11) 0.0598(13) 0.0862(17) 0.0122(12) 0.0236(11) -0.0037(10)
C14 0.0482(10) 0.0658(14) 0.0394(9) 0.0021(9) 0.0097(8) 0.0043(9)
C15 0.0627(13) 0.0720(15) 0.0455(11) -0.0019(10) 0.0063(9) 0.0100(12)
C16 0.094(2) 0.110(3) 0.0541(14) -0.0230(16) 0.0091(14) 0.0191(19)
C17 0.0810(19) 0.163(4) 0.0505(14) -0.016(2) 0.0199(14) 0.026(2)
C18 0.0746(18) 0.170(4) 0.0636(16) 0.008(2) 0.0345(14) -0.003(2)
C19 0.0684(15) 0.104(2) 0.0574(13) -0.0013(14) 0.0265(11) -0.0129(15)

loop_
_atom_type_symbol
_atom_type_description
_atom_type_scat_dispersion_real
_atom_type_scat_dispersion_imag
_atom_type_scat_source
C C 0.0181 0.0091 'International Tables Vol C Tables 4.2.6.8 and 6.1.1.4'
H H 0.0000 0.0000 'International Tables Vol C Tables 4.2.6.8 and 6.1.1.4'
F F 0.0727 0.0534 'International Tables Vol C Tables 4.2.6.8 and 6.1.1.4'
N N 0.0311 0.0180 'International Tables Vol C Tables 4.2.6.8 and 6.1.1.4'
O O 0.0492 0.0322 'International Tables Vol C Tables 4.2.6.8 and 6.1.1.4'

loop_
_geom_angle_atom_site_label_1
_geom_angle_atom_site_label_2
_geom_angle_atom_site_label_3
_geom_angle
_geom_angle_site_symmetry_1
_geom_angle_site_symmetry_3
_geom_angle_publ_flag
O2 N1 O3 124.53(18) . . ?
O2 N1 C3 117.82(18) . . ?
O3 N1 C3 117.6(2) . . ?
O1 C1 C2 125.4(2) . . ?
O1 C1 C5 124.9(2) . . ?
C5 C1 C2 109.65(17) . . ?
C1 C2 C3 101.49(15) . . ?
C1 C2 C8 106.31(16) . . ?
C3 C2 C8 110.71(15) . . ?
C6 C2 C1 111.52(18) . . ?
C6 C2 C3 116.89(16) . . ?
C6 C2 C8 109.26(16) . . ?
N1 C3 C2 109.93(15) . . ?
N1 C3 H3 111.2 . . ?
N1 C3 C4 108.55(15) . . ?
C2 C3 H3 111.2 . . ?
C2 C3 C4 104.59(15) . . ?
C4 C3 H3 111.2 . . ?
C3 C4 H4 106.6 . . ?
C5 C4 C3 104.75(17) . . ?
C5 C4 H4 106.6 . . ?
C14 C4 C3 114.39(16) . . ?
C14 C4 H4 106.6 . . ?
C14 C4 C5 117.20(18) . . ?
C1 C5 C4 105.84(17) . . ?
C1 C5 H5A 110.6 . . ?
C1 C5 H5B 110.6 . . ?
C4 C5 H5A 110.6 . . ?
C4 C5 H5B 110.6 . . ?
H5A C5 H5B 108.7 . . ?
C2 C6 H6 116.7 . . ?
C7 C6 C2 126.6(2) . . ?
C7 C6 H6 116.7 . . ?
C6 C7 H7A 120.0 . . ?
C6 C7 H7B 120.0 . . ?
H7A C7 H7B 120.0 . . ?
C9 C8 C2 118.9(2) . . ?
C13 C8 C2 122.40(19) . . ?
C13 C8 C9 118.6(2) . . ?
C8 C9 H9 119.6 . . ?
C10 C9 C8 120.8(3) . . ?
C10 C9 H9 119.6 . . ?
C9 C10 H10 119.6 . . ?
C11 C10 C9 120.7(3) . . ?
C11 C10 H10 119.6 . . ?
C10 C11 H11 120.2 . . ?
C10 C11 C12 119.5(2) . . ?
C12 C11 H11 120.2 . . ?
C11 C12 H12 119.5 . . ?
C11 C12 C13 120.9(3) . . ?
C13 C12 H12 119.5 . . ?
C8 C13 C12 119.4(3) . . ?
C8 C13 H13 120.3 . . ?
C12 C13 H13 120.3 . . ?
C15 C14 C4 119.5(2) . . ?
C15 C14 C19 116.1(2) . . ?
C19 C14 C4 124.4(2) . . ?
F1 C15 C14 117.7(2) . . ?
F1 C15 C16 118.4(3) . . ?
C16 C15 C14 123.9(3) . . ?
C15 C16 H16 120.9 . . ?
C17 C16 C15 118.2(3) . . ?
C17 C16 H16 120.9 . . ?
C16 C17 H17 119.8 . . ?
C18 C17 C16 120.4(3) . . ?
C18 C17 H17 119.8 . . ?
C17 C18 H18 119.9 . . ?
C17 C18 C19 120.1(3) . . ?
C19 C18 H18 119.9 . . ?
C14 C19 C18 121.2(3) . . ?
C14 C19 H19 119.4 . . ?
C18 C19 H19 119.4 . . ?

loop_
_geom_bond_atom_site_label_1
_geom_bond_atom_site_label_2
_geom_bond_distance
_geom_bond_site_symmetry_2
_geom_bond_publ_flag
F1 C15 1.367(3) . ?
O1 C1 1.199(3) . ?
O2 N1 1.218(3) . ?
O3 N1 1.219(3) . ?
N1 C3 1.503(2) . ?
C1 C2 1.534(3) . ?
C1 C5 1.506(3) . ?
C2 C3 1.536(3) . ?
C2 C6 1.506(3) . ?
C2 C8 1.553(2) . ?
C3 H3 0.9800 . ?
C3 C4 1.551(3) . ?
C4 H4 0.9800 . ?
C4 C5 1.527(3) . ?
C4 C14 1.513(3) . ?
C5 H5A 0.9700 . ?
C5 H5B 0.9700 . ?
C6 H6 0.9300 . ?
C6 C7 1.288(4) . ?
C7 H7A 0.9300 . ?
C7 H7B 0.9300 . ?
C8 C9 1.385(3) . ?
C8 C13 1.383(3) . ?
C9 H9 0.9300 . ?
C9 C10 1.376(4) . ?
C10 H10 0.9300 . ?
C10 C11 1.358(6) . ?
C11 H11 0.9300 . ?
C11 C12 1.364(5) . ?
C12 H12 0.9300 . ?
C12 C13 1.401(3) . ?
C13 H13 0.9300 . ?
C14 C15 1.383(4) . ?
C14 C19 1.386(4) . ?
C15 C16 1.373(4) . ?
C16 H16 0.9300 . ?
C16 C17 1.371(6) . ?
C17 H17 0.9300 . ?
C17 C18 1.370(6) . ?
C18 H18 0.9300 . ?
C18 C19 1.386(5) . ?
C19 H19 0.9300 . ?

loop_
_geom_torsion_atom_site_label_1
_geom_torsion_atom_site_label_2
_geom_torsion_atom_site_label_3
_geom_torsion_atom_site_label_4
_geom_torsion
_geom_torsion_site_symmetry_1
_geom_torsion_site_symmetry_2
_geom_torsion_site_symmetry_3
_geom_torsion_site_symmetry_4
_geom_torsion_publ_flag
F1 C15 C16 C17 -179.7(3) . . . . ?
O1 C1 C2 C3 155.4(2) . . . . ?
O1 C1 C2 C6 30.2(3) . . . . ?
O1 C1 C2 C8 -88.8(3) . . . . ?
O1 C1 C5 C4 -176.1(2) . . . . ?
O2 N1 C3 C2 47.9(2) . . . . ?
O2 N1 C3 C4 -66.0(2) . . . . ?
O3 N1 C3 C2 -134.9(2) . . . . ?
O3 N1 C3 C4 111.2(2) . . . . ?
N1 C3 C4 C5 83.0(2) . . . . ?
N1 C3 C4 C14 -46.6(2) . . . . ?
C1 C2 C3 N1 -80.15(19) . . . . ?
C1 C2 C3 C4 36.22(18) . . . . ?
C1 C2 C6 C7 155.5(2) . . . . ?
C1 C2 C8 C9 47.3(2) . . . . ?
C1 C2 C8 C13 -136.0(2) . . . . ?
C2 C1 C5 C4 5.2(3) . . . . ?
C2 C3 C4 C5 -34.3(2) . . . . ?
C2 C3 C4 C14 -163.94(16) . . . . ?
C2 C8 C9 C10 177.2(2) . . . . ?
C2 C8 C13 C12 -177.2(2) . . . . ?
C3 C2 C6 C7 39.4(3) . . . . ?
C3 C2 C8 C9 156.8(2) . . . . ?
C3 C2 C8 C13 -26.6(3) . . . . ?
C3 C4 C5 C1 17.7(2) . . . . ?
C3 C4 C14 C15 -81.4(2) . . . . ?
C3 C4 C14 C19 97.1(3) . . . . ?
C4 C14 C15 F1 -1.7(3) . . . . ?
C4 C14 C15 C16 179.4(2) . . . . ?
C4 C14 C19 C18 -179.2(3) . . . . ?
C5 C1 C2 C3 -25.9(2) . . . . ?
C5 C1 C2 C6 -151.09(19) . . . . ?
C5 C1 C2 C8 89.9(2) . . . . ?
C5 C4 C14 C15 155.4(2) . . . . ?
C5 C4 C14 C19 -26.0(3) . . . . ?
C6 C2 C3 N1 41.4(2) . . . . ?
C6 C2 C3 C4 157.73(18) . . . . ?
C6 C2 C8 C9 -73.1(2) . . . . ?
C6 C2 C8 C13 103.5(2) . . . . ?
C8 C2 C3 N1 167.32(15) . . . . ?
C8 C2 C3 C4 -76.31(19) . . . . ?
C8 C2 C6 C7 -87.3(3) . . . . ?
C8 C9 C10 C11 0.0(4) . . . . ?
C9 C8 C13 C12 -0.5(4) . . . . ?
C9 C10 C11 C12 -0.2(5) . . . . ?
C10 C11 C12 C13 0.1(5) . . . . ?
C11 C12 C13 C8 0.3(4) . . . . ?
C13 C8 C9 C10 0.4(4) . . . . ?
C14 C4 C5 C1 145.73(18) . . . . ?
C14 C15 C16 C17 -0.8(5) . . . . ?
C15 C14 C19 C18 -0.6(4) . . . . ?
C15 C16 C17 C18 0.7(5) . . . . ?
C16 C17 C18 C19 -0.7(6) . . . . ?
C17 C18 C19 C14 0.6(5) . . . . ?
C19 C14 C15 F1 179.6(2) . . . . ?
C19 C14 C15 C16 0.7(4) . . . . ?
